data_4027614
loop_
_publ_author_name
'Jennifer R. Mazzone'
'Charles K. Zercher'

_publ_contact_author_address
;Department of Chemistry
23 Academic Way
University of New Hampshire
Durham, NH 03824
;
_publ_contact_author_email chuck.zercher@unh.edu
_publ_contact_author_name 'Charles K. Zercher'
_publ_section_title
;
 Syntheses of Papyracillic Acids: Application of the Tandem Chain
 Extension-Acylation Reaction
;
_journal_name_full 'Journal of Organic Chemistry'
_journal_page_first 9171
_journal_page_last 9178
_journal_paper_doi 10.1021/jo3017617
_journal_volume 77
_journal_year 2012
_chemical_formula_moiety 'C13 H18 O7'
_chemical_formula_sum 'C13 H18 O7'
_chemical_formula_weight 286.27
_space_group_crystal_system orthorhombic
_space_group_IT_number 19
_space_group_name_Hall 'P 2ac 2ab'
_space_group_name_H-M_alt 'P 21 21 21'
_symmetry_space_group_name_Hall 'P 2ac 2ab'
_symmetry_space_group_name_H-M 'P 21 21 21'
_atom_sites_solution_hydrogens geom
_atom_sites_solution_primary direct
_atom_sites_solution_secondary difmap
_cell_angle_alpha 90
_cell_angle_beta 90
_cell_angle_gamma 90
_cell_formula_units_Z 4
_cell_length_a 8.1652(6)
_cell_length_b 12.6259(9)
_cell_length_c 14.2540(11)
_cell_measurement_reflns_used 4418
_cell_measurement_temperature 300.(2)
_cell_measurement_theta_max 23.2452
_cell_measurement_theta_min 2.8580
_cell_volume 1469.49(19)
_computing_cell_refinement 'SAINT V7.68A (Bruker AXS, 2009)'
_computing_data_collection 'GIS (Bruker, 2011)'
_computing_data_reduction 'SAINT V7.68A (Bruker AXS, 2009)'
_computing_molecular_graphics 'APEX2 (Bruker, 2011)'
_computing_publication_material 'APEX2 (Bruker, 2011)'
_computing_structure_refinement 'SHELXL-97 (Sheldrick, 2008)'
_computing_structure_solution 'SHELXS-97 (Sheldrick, 2008)'
_diffrn_ambient_temperature 300.(2)
_diffrn_detector_area_resol_mean 8.3330
_diffrn_measured_fraction_theta_full 0.997
_diffrn_measured_fraction_theta_max 0.997
_diffrn_measurement_device_type
;
Bruker SMART X2S benchtop diffractometer
;
_diffrn_measurement_method '\w scans'
_diffrn_radiation_monochromator 'doubly curved silicon crystal'
_diffrn_radiation_type MoK\a
_diffrn_radiation_wavelength 0.71073
_diffrn_reflns_av_R_equivalents 0.0226
_diffrn_reflns_av_sigmaI/netI 0.0198
_diffrn_reflns_limit_h_max 9
_diffrn_reflns_limit_h_min -9
_diffrn_reflns_limit_k_max 15
_diffrn_reflns_limit_k_min -13
_diffrn_reflns_limit_l_max 16
_diffrn_reflns_limit_l_min -16
_diffrn_reflns_number 9693
_diffrn_reflns_theta_full 25.02
_diffrn_reflns_theta_max 25.02
_diffrn_reflns_theta_min 2.87
_diffrn_source 'XOS X-beam microfocus source'
_exptl_absorpt_coefficient_mu 0.106
_exptl_absorpt_correction_T_max 0.98
_exptl_absorpt_correction_T_min 0.90
_exptl_absorpt_correction_type multi-scan
_exptl_absorpt_process_details 'SADABS V2008/1 (Bruker AXS)'
_exptl_crystal_colour colourless
_exptl_crystal_density_diffrn 1.294
_exptl_crystal_description block
_exptl_crystal_F_000 608
_exptl_crystal_size_max 0.50
_exptl_crystal_size_mid 0.30
_exptl_crystal_size_min 0.20
_refine_diff_density_max 0.111
_refine_diff_density_min -0.154
_refine_ls_abs_structure_details 'Flack H D (1983), Acta Cryst. A39, 876-881'
_refine_ls_abs_structure_Flack 0.2(10)
_refine_ls_extinction_method none
_refine_ls_goodness_of_fit_ref 1.031
_refine_ls_hydrogen_treatment constr
_refine_ls_matrix_type full
_refine_ls_number_parameters 186
_refine_ls_number_reflns 2587
_refine_ls_number_restraints 0
_refine_ls_restrained_S_all 1.031
_refine_ls_R_factor_all 0.0387
_refine_ls_R_factor_gt 0.0326
_refine_ls_shift/su_max 0.000
_refine_ls_shift/su_mean 0.000
_refine_ls_structure_factor_coef Fsqd
_refine_ls_weighting_details 'calc w=1/[\s^2^(Fo^2^)+(0.0543P)^2^+0.0559P] where P=(Fo^2^+2Fc^2^)/3'
_refine_ls_weighting_scheme calc
_refine_ls_wR_factor_gt 0.0807
_refine_ls_wR_factor_ref 0.0851
_reflns_number_gt 2296
_reflns_number_total 2587
_reflns_threshold_expression >2sigma(I)
_cod_data_source_file jo3017617_si_002_4.cif
_cod_data_source_block Ketal_16b
_cod_database_code 4027614

loop_
_space_group_symop_operation_xyz
'x, y, z'
'x+1/2, -y+1/2, -z'
'-x, y+1/2, -z+1/2'
'-x+1/2, -y, z+1/2'

loop_
_atom_site_type_symbol
_atom_site_label
_atom_site_fract_x
_atom_site_fract_y
_atom_site_fract_z
_atom_site_U_iso_or_equiv
_atom_site_adp_type
_atom_site_calc_flag
_atom_site_refinement_flags
_atom_site_occupancy
C C1 0.9060(4) 0.0901(2) 0.68677(14) 0.0811(7) Uani d . 1
H H1A 1.0188 0.0694 0.6918 0.122 Uiso calc R 1
H H1B 0.8386 0.0394 0.7188 0.122 Uiso calc R 1
H H1C 0.8914 0.1587 0.7147 0.122 Uiso calc R 1
C C2 0.9430(2) 0.15870(14) 0.53456(13) 0.0476(4) Uani d . 1
C C3 0.88521(18) 0.15228(11) 0.43467(11) 0.0400(3) Uani d . 1
H H3 0.7708 0.1755 0.4323 0.048 Uiso calc R 1
C C4 0.89559(18) 0.04053(11) 0.39309(10) 0.0378(3) Uani d . 1
C C5 0.76413(18) -0.03731(11) 0.42023(10) 0.0373(3) Uani d . 1
C C6 0.8286(2) -0.12372(13) 0.45748(12) 0.0456(4) Uani d . 1
H H6 0.7718 -0.1838 0.4766 0.055 Uiso calc R 1
C C7 1.0035(2) -0.10760(13) 0.46305(13) 0.0463(4) Uani d . 1
C C8 0.4840(2) -0.07674(18) 0.43798(17) 0.0709(6) Uani d . 1
H H8A 0.4918 -0.1437 0.4064 0.106 Uiso calc R 1
H H8B 0.3786 -0.0459 0.426 0.106 Uiso calc R 1
H H8C 0.4975 -0.0872 0.5042 0.106 Uiso calc R 1
C C9 1.2079(3) 0.1154(2) 0.2209(2) 0.0924(8) Uani d . 1
H H9A 1.265 0.1555 0.2679 0.139 Uiso calc R 1
H H9B 1.2728 0.1124 0.1648 0.139 Uiso calc R 1
H H9C 1.1887 0.0449 0.2436 0.139 Uiso calc R 1
C C10 0.9348(2) 0.16431(15) 0.27079(13) 0.0570(5) Uani d . 1
C C11 0.9828(2) 0.21705(13) 0.36392(14) 0.0520(5) Uani d . 1
H H11 1.0995 0.2037 0.3749 0.062 Uiso calc R 1
C C12 0.7833(3) 0.2074(2) 0.22407(16) 0.0801(7) Uani d . 1
H H12A 0.8018 0.2796 0.2059 0.12 Uiso calc R 1
H H12B 0.693 0.2041 0.2671 0.12 Uiso calc R 1
H H12C 0.7587 0.1658 0.1695 0.12 Uiso calc R 1
C C13 0.9541(3) 0.33642(15) 0.36885(19) 0.0788(7) Uani d . 1
H H13A 0.8385 0.3505 0.3682 0.118 Uiso calc R 1
H H13B 1.0046 0.37 0.3158 0.118 Uiso calc R 1
H H13C 1.001 0.3638 0.4256 0.118 Uiso calc R 1
O O1 0.85981(16) 0.09442(11) 0.58917(8) 0.0608(4) Uani d . 1
O O2 1.0485(2) 0.21414(15) 0.56247(13) 0.1072(7) Uani d . 1
O O3 0.61127(13) -0.00630(9) 0.40365(8) 0.0494(3) Uani d . 1
O O4 1.10972(18) -0.16262(11) 0.49528(10) 0.0690(4) Uani d . 1
O O5 1.04298(12) -0.01155(8) 0.42419(8) 0.0456(3) Uani d . 1
O O6 0.90013(16) 0.05465(9) 0.29615(7) 0.0513(3) Uani d . 1
O O7 1.0557(2) 0.16498(13) 0.20090(11) 0.0851(5) Uani d . 1

loop_
_atom_site_aniso_label
_atom_site_aniso_U_11
_atom_site_aniso_U_22
_atom_site_aniso_U_33
_atom_site_aniso_U_12
_atom_site_aniso_U_13
_atom_site_aniso_U_23
C1 0.0952(18) 0.1016(17) 0.0466(10) -0.0155(14) -0.0033(12) 0.0049(11)
C2 0.0432(9) 0.0376(8) 0.0620(10) -0.0073(7) -0.0043(8) 0.0001(8)
C3 0.0325(7) 0.0345(8) 0.0530(9) -0.0026(6) 0.0010(7) 0.0081(7)
C4 0.0325(7) 0.0398(8) 0.0410(8) 0.0028(7) 0.0009(6) 0.0056(6)
C5 0.0373(8) 0.0374(9) 0.0372(8) -0.0038(6) 0.0002(6) -0.0014(7)
C6 0.0536(10) 0.0333(8) 0.0499(9) -0.0091(7) 0.0016(8) 0.0034(7)
C7 0.0529(10) 0.0349(9) 0.0513(10) 0.0060(8) -0.0016(8) 0.0007(7)
C8 0.0420(10) 0.0806(14) 0.0901(16) -0.0248(9) 0.0080(10) 0.0042(12)
C9 0.0711(16) 0.0884(17) 0.118(2) 0.0002(14) 0.0440(14) 0.0048(15)
C10 0.0578(11) 0.0571(11) 0.0561(10) 0.0040(9) 0.0157(9) 0.0214(9)
C11 0.0440(9) 0.0413(9) 0.0708(12) -0.0032(8) 0.0055(8) 0.0205(9)
C12 0.0871(15) 0.0939(17) 0.0593(12) 0.0181(14) -0.0015(11) 0.0302(12)
C13 0.0778(15) 0.0433(11) 0.1152(18) -0.0088(10) 0.0030(13) 0.0268(11)
O1 0.0666(8) 0.0717(8) 0.0442(7) -0.0234(6) 0.0014(6) 0.0010(6)
O2 0.1175(14) 0.1129(13) 0.0914(12) -0.0774(12) -0.0406(10) 0.0229(10)
O3 0.0328(6) 0.0534(7) 0.0619(7) -0.0062(5) -0.0009(5) 0.0063(6)
O4 0.0672(8) 0.0488(7) 0.0910(10) 0.0171(7) -0.0152(8) 0.0115(6)
O5 0.0339(5) 0.0400(6) 0.0629(7) 0.0032(4) 0.0030(5) 0.0070(6)
O6 0.0579(7) 0.0545(7) 0.0415(6) -0.0046(6) 0.0068(6) 0.0084(5)
O7 0.0825(11) 0.0923(11) 0.0805(10) 0.0076(9) 0.0387(8) 0.0319(9)

loop_
_atom_type_symbol
_atom_type_description
_atom_type_scat_dispersion_real
_atom_type_scat_dispersion_imag
_atom_type_scat_source
C C 0.0033 0.0016 'International Tables Vol C Tables 4.2.6.8 and 6.1.1.4'
H H 0.0000 0.0000 'International Tables Vol C Tables 4.2.6.8 and 6.1.1.4'
O O 0.0106 0.0060 'International Tables Vol C Tables 4.2.6.8 and 6.1.1.4'

loop_
_geom_angle_atom_site_label_1
_geom_angle_atom_site_label_2
_geom_angle_atom_site_label_3
_geom_angle
O1 C1 H1A 109.5
O1 C1 H1B 109.5
H1A C1 H1B 109.5
O1 C1 H1C 109.5
H1A C1 H1C 109.5
H1B C1 H1C 109.5
O2 C2 O1 123.00(18)
O2 C2 C3 125.55(17)
O1 C2 C3 111.45(14)
C2 C3 C11 115.72(14)
C2 C3 C4 113.51(12)
C11 C3 C4 102.08(13)
C2 C3 H3 108.4
C11 C3 H3 108.4
C4 C3 H3 108.4
O6 C4 O5 109.95(12)
O6 C4 C5 110.93(12)
O5 C4 C5 102.62(11)
O6 C4 C3 105.49(11)
O5 C4 C3 110.31(12)
C5 C4 C3 117.52(12)
C6 C5 O3 133.47(15)
C6 C5 C4 110.96(13)
O3 C5 C4 115.56(12)
C5 C6 C7 107.42(15)
C5 C6 H6 126.3
C7 C6 H6 126.3
O4 C7 O5 119.70(16)
O4 C7 C6 130.75(17)
O5 C7 C6 109.56(14)
O3 C8 H8A 109.5
O3 C8 H8B 109.5
H8A C8 H8B 109.5
O3 C8 H8C 109.5
H8A C8 H8C 109.5
H8B C8 H8C 109.5
O7 C9 H9A 109.5
O7 C9 H9B 109.5
H9A C9 H9B 109.5
O7 C9 H9C 109.5
H9A C9 H9C 109.5
H9B C9 H9C 109.5
O7 C10 O6 108.56(15)
O7 C10 C12 105.18(16)
O6 C10 C12 107.03(18)
O7 C10 C11 115.55(17)
O6 C10 C11 104.29(13)
C12 C10 C11 115.81(18)
C3 C11 C13 114.76(16)
C3 C11 C10 101.87(14)
C13 C11 C10 115.36(17)
C3 C11 H11 108.1
C13 C11 H11 108.1
C10 C11 H11 108.1
C10 C12 H12A 109.5
C10 C12 H12B 109.5
H12A C12 H12B 109.5
C10 C12 H12C 109.5
H12A C12 H12C 109.5
H12B C12 H12C 109.5
C11 C13 H13A 109.5
C11 C13 H13B 109.5
H13A C13 H13B 109.5
C11 C13 H13C 109.5
H13A C13 H13C 109.5
H13B C13 H13C 109.5
C2 O1 C1 117.34(15)
C5 O3 C8 115.56(14)
C7 O5 C4 109.34(11)
C4 O6 C10 111.86(13)
C10 O7 C9 118.07(16)

loop_
_geom_bond_atom_site_label_1
_geom_bond_atom_site_label_2
_geom_bond_distance
C1 O1 1.443(2)
C1 H1A 0.96
C1 H1B 0.96
C1 H1C 0.96
C2 O2 1.179(2)
C2 O1 1.314(2)
C2 C3 1.502(2)
C3 C11 1.524(2)
C3 C4 1.533(2)
C3 H3 0.98
C4 O6 1.3937(18)
C4 O5 1.4413(18)
C4 C5 1.506(2)
C5 C6 1.323(2)
C5 O3 1.3293(18)
C6 C7 1.445(2)
C6 H6 0.93
C7 O4 1.202(2)
C7 O5 1.372(2)
C8 O3 1.453(2)
C8 H8A 0.96
C8 H8B 0.96
C8 H8C 0.96
C9 O7 1.420(3)
C9 H9A 0.96
C9 H9B 0.96
C9 H9C 0.96
C10 O7 1.403(2)
C10 O6 1.459(2)
C10 C12 1.506(3)
C10 C11 1.536(3)
C11 C13 1.527(3)
C11 H11 0.98
C12 H12A 0.96
C12 H12B 0.96
C12 H12C 0.96
C13 H13A 0.96
C13 H13B 0.96
C13 H13C 0.96

loop_
_geom_torsion_atom_site_label_1
_geom_torsion_atom_site_label_2
_geom_torsion_atom_site_label_3
_geom_torsion_atom_site_label_4
_geom_torsion
O2 C2 C3 C11 5.3(3)
O1 C2 C3 C11 -175.20(15)
O2 C2 C3 C4 122.9(2)
O1 C2 C3 C4 -57.63(19)
C2 C3 C4 O6 -157.75(13)
C11 C3 C4 O6 -32.50(15)
C2 C3 C4 O5 -39.06(16)
C11 C3 C4 O5 86.19(14)
C2 C3 C4 C5 78.03(17)
C11 C3 C4 C5 -156.72(13)
O6 C4 C5 C6 114.76(15)
O5 C4 C5 C6 -2.63(17)
C3 C4 C5 C6 -123.80(15)
O6 C4 C5 O3 -65.98(16)
O5 C4 C5 O3 176.64(12)
C3 C4 C5 O3 55.47(18)
O3 C5 C6 C7 -175.76(17)
C4 C5 C6 C7 3.33(19)
C5 C6 C7 O4 176.61(19)
C5 C6 C7 O5 -2.8(2)
C2 C3 C11 C13 -73.6(2)
C4 C3 C11 C13 162.58(16)
C2 C3 C11 C10 160.98(14)
C4 C3 C11 C10 37.21(15)
O7 C10 C11 C3 -148.52(15)
O6 C10 C11 C3 -29.45(17)
C12 C10 C11 C3 87.87(18)
O7 C10 C11 C13 86.5(2)
O6 C10 C11 C13 -154.43(16)
C12 C10 C11 C13 -37.1(2)
O2 C2 O1 C1 -2.3(3)
C3 C2 O1 C1 178.15(18)
C6 C5 O3 C8 4.8(3)
C4 C5 O3 C8 -174.31(15)
O4 C7 O5 C4 -178.39(16)
C6 C7 O5 C4 1.12(19)
O6 C4 O5 C7 -117.30(13)
C5 C4 O5 C7 0.78(16)
C3 C4 O5 C7 126.77(13)
O5 C4 O6 C10 -104.62(14)
C5 C4 O6 C10 142.57(14)
C3 C4 O6 C10 14.31(17)
O7 C10 O6 C4 133.45(15)
C12 C10 O6 C4 -113.49(17)
C11 C10 O6 C4 9.74(19)
O6 C10 O7 C9 -57.6(3)
C12 C10 O7 C9 -171.9(2)
C11 C10 O7 C9 59.1(3)
